data_2226083
loop_
_publ_author_name
'Xu, Zhi-hong'
'Guo, Wei-yun'
'Su, Bo-wei'
'Shen, Xu-Ke'
'Yang, Feng-ling'

_publ_section_title
;
 2-[(5-Chloro-2-hydroxybenzylidene)amino]-3',6'-bis(diethylamino)spiro[isoindoline-1,9'-xanthen]-3-one
;
_journal_coeditor_code CS2127
_journal_issue 6
_journal_name_full 'Acta Crystallographica Section E'
_journal_page_first o1500
_journal_paper_doi 10.1107/S1600536810019549
_journal_volume 66
_journal_year 2010
_chemical_formula_iupac 'C35 H35 Cl N4 O3'
_chemical_formula_moiety 'C35 H35 Cl N4 O3'
_chemical_formula_sum 'C35 H35 Cl N4 O3'
_chemical_formula_weight 595.12
_chemical_name_systematic
;
2-[(5-Chloro-2-hydroxybenzylidene)amino]-3',6'-
bis(diethylamino)spiro[isoindoline-1,9'-xanthen]-3-one
;
_space_group_IT_number 29
_symmetry_cell_setting orthorhombic
_symmetry_space_group_name_Hall 'P 2c -2ac'
_symmetry_space_group_name_H-M 'P c a 21'
_atom_sites_solution_hydrogens geom
_atom_sites_solution_primary direct
_atom_sites_solution_secondary difmap
_audit_creation_method SHELXL-97
_cell_angle_alpha 90.00
_cell_angle_beta 90.00
_cell_angle_gamma 90.00
_cell_formula_units_Z 4
_cell_length_a 21.609(9)
_cell_length_b 11.892(5)
_cell_length_c 12.355(5)
_cell_measurement_reflns_used 1377
_cell_measurement_temperature 296(2)
_cell_measurement_theta_max 17.55
_cell_measurement_theta_min 2.50
_cell_volume 3175(2)
_computing_cell_refinement 'SAINT (Bruker, 2005)'
_computing_data_collection 'APEX2 (Bruker, 2005)'
_computing_data_reduction 'SAINT (Bruker, 2005)'
_computing_molecular_graphics 'SHELXTL (Sheldrick, 2008)'
_computing_publication_material 'SHELXTL (Sheldrick, 2008)'
_computing_structure_refinement 'SHELXL97 (Sheldrick, 2008)'
_computing_structure_solution 'SHELXS97 (Sheldrick, 2008)'
_diffrn_ambient_temperature 296(2)
_diffrn_measured_fraction_theta_full 1.000
_diffrn_measured_fraction_theta_max 1.000
_diffrn_measurement_device_type 'Bruker APEXII CCD'
_diffrn_measurement_method '\f and \w scans'
_diffrn_radiation_monochromator graphite
_diffrn_radiation_source 'fine-focus sealed tube'
_diffrn_radiation_type MoK\a
_diffrn_radiation_wavelength 0.71073
_diffrn_reflns_av_R_equivalents 0.0793
_diffrn_reflns_av_sigmaI/netI 0.0884
_diffrn_reflns_limit_h_max 25
_diffrn_reflns_limit_h_min -21
_diffrn_reflns_limit_k_max 14
_diffrn_reflns_limit_k_min -14
_diffrn_reflns_limit_l_max 14
_diffrn_reflns_limit_l_min -14
_diffrn_reflns_number 16073
_diffrn_reflns_theta_full 25.20
_diffrn_reflns_theta_max 25.20
_diffrn_reflns_theta_min 1.71
_exptl_absorpt_coefficient_mu 0.161
_exptl_absorpt_correction_T_max 0.9548
_exptl_absorpt_correction_T_min 0.9458
_exptl_absorpt_correction_type multi-scan
_exptl_absorpt_process_details '(SADABS; Bruker, 2005)'
_exptl_crystal_colour red
_exptl_crystal_density_diffrn 1.245
_exptl_crystal_density_method 'not measured'
_exptl_crystal_description block
_exptl_crystal_F_000 1256
_exptl_crystal_size_max 0.35
_exptl_crystal_size_mid 0.32
_exptl_crystal_size_min 0.29
_refine_diff_density_max 0.203
_refine_diff_density_min -0.249
_refine_ls_abs_structure_details 'Flack (1983), 2521 Friedel pairs'
_refine_ls_abs_structure_Flack -0.05(8)
_refine_ls_extinction_coef 0.0018(2)
_refine_ls_extinction_expression Fc^*^=kFc[1+0.001xFc^2^\l^3^/sin(2\q)]^-1/4^
_refine_ls_extinction_method 'SHELXL97 (Sheldrick, 2008)'
_refine_ls_goodness_of_fit_ref 1.015
_refine_ls_hydrogen_treatment constr
_refine_ls_matrix_type full
_refine_ls_number_parameters 394
_refine_ls_number_reflns 5528
_refine_ls_number_restraints 1
_refine_ls_restrained_S_all 1.015
_refine_ls_R_factor_all 0.1209
_refine_ls_R_factor_gt 0.0485
_refine_ls_shift/su_max 0.001
_refine_ls_shift/su_mean 0.000
_refine_ls_structure_factor_coef Fsqd
_refine_ls_weighting_details 'calc w=1/[\s^2^(Fo^2^)+(0.0200P)^2^+0.0114P] where P=(Fo^2^+2Fc^2^)/3'
_refine_ls_weighting_scheme calc
_refine_ls_wR_factor_gt 0.0711
_refine_ls_wR_factor_ref 0.0884
_reflns_number_gt 2820
_reflns_number_total 5528
_reflns_threshold_expression I>2sigma(I)
_cod_data_source_file cs2127.cif
_cod_data_source_block I
_cod_database_code 2226083
_cod_database_fobs_code 2226083

loop_
_symmetry_equiv_pos_as_xyz
'x, y, z'
'-x, -y, z+1/2'
'x+1/2, -y, z'
'-x+1/2, y, z+1/2'

loop_
_atom_site_type_symbol
_atom_site_label
_atom_site_fract_x
_atom_site_fract_y
_atom_site_fract_z
_atom_site_U_iso_or_equiv
_atom_site_adp_type
_atom_site_calc_flag
_atom_site_refinement_flags
_atom_site_occupancy
_atom_site_disorder_assembly
_atom_site_disorder_group
C C1 0.91042(15) 0.2527(3) 0.2707(3) 0.0444(10) Uani d . 1 . .
C C2 0.92493(16) 0.3631(3) 0.2392(3) 0.0556(11) Uani d . 1 . .
H H2 0.9307 0.4173 0.2926 0.067 Uiso calc R 1 . .
C C3 0.93088(18) 0.3942(3) 0.1323(3) 0.0610(12) Uani d . 1 . .
H H3 0.9403 0.4684 0.1151 0.073 Uiso calc R 1 . .
C C4 0.92276(16) 0.3146(3) 0.0482(3) 0.0514(10) Uani d . 1 . .
C C5 0.90881(15) 0.2049(3) 0.0793(3) 0.0498(10) Uani d . 1 . .
H H5 0.9034 0.1499 0.0265 0.060 Uiso calc R 1 . .
C C6 0.90281(15) 0.1763(3) 0.1872(3) 0.0480(10) Uani d . 1 . .
C C7 0.88582(16) 0.0256(3) 0.3112(3) 0.0487(10) Uani d . 1 . .
C C8 0.87418(16) -0.0896(3) 0.3190(3) 0.0504(11) Uani d . 1 . .
H H8 0.8687 -0.1325 0.2568 0.060 Uiso calc R 1 . .
C C9 0.87086(18) -0.1398(3) 0.4202(3) 0.0581(11) Uani d . 1 . .
C C10 0.88058(19) -0.0710(3) 0.5111(3) 0.0709(13) Uani d . 1 . .
H H10 0.8796 -0.1027 0.5799 0.085 Uiso calc R 1 . .
C C11 0.89161(17) 0.0435(3) 0.4998(3) 0.0627(12) Uani d . 1 . .
H H11 0.8975 0.0870 0.5615 0.075 Uiso calc R 1 . .
C C12 0.89403(16) 0.0949(3) 0.3985(3) 0.0435(9) Uani d . 1 . .
C C13 0.90153(15) 0.2201(3) 0.3879(3) 0.0433(9) Uani d . 1 . .
C C14 0.84695(17) 0.2814(3) 0.4418(3) 0.0469(10) Uani d . 1 . .
C C15 0.78553(18) 0.2786(3) 0.4104(4) 0.0660(12) Uani d . 1 . .
H H15 0.7734 0.2405 0.3482 0.079 Uiso calc R 1 . .
C C16 0.7425(2) 0.3343(4) 0.4747(4) 0.0814(15) Uani d . 1 . .
H H16 0.7009 0.3328 0.4556 0.098 Uiso calc R 1 . .
C C17 0.7606(2) 0.3919(4) 0.5666(4) 0.0858(15) Uani d . 1 . .
H H17 0.7311 0.4284 0.6085 0.103 Uiso calc R 1 . .
C C18 0.8217(2) 0.3960(3) 0.5970(4) 0.0689(12) Uani d . 1 . .
H H18 0.8340 0.4341 0.6591 0.083 Uiso calc R 1 . .
C C19 0.86485(18) 0.3410(3) 0.5316(3) 0.0489(10) Uani d . 1 . .
C C20 0.93194(19) 0.3317(3) 0.5431(3) 0.0514(10) Uani d . 1 . .
C C21 1.03453(16) 0.1615(3) 0.3910(3) 0.0563(11) Uani d . 1 . .
H H21 1.0103 0.1392 0.3326 0.068 Uiso calc R 1 . .
C C22 1.09773(17) 0.1217(3) 0.4016(3) 0.0524(10) Uani d . 1 . .
C C23 1.12309(18) 0.0528(3) 0.3199(3) 0.0580(11) Uani d . 1 . .
H H23 1.0995 0.0352 0.2593 0.070 Uiso calc R 1 . .
C C24 1.1822(2) 0.0114(3) 0.3287(4) 0.0641(12) Uani d . 1 . .
C C25 1.21808(19) 0.0326(4) 0.4194(4) 0.0769(13) Uani d . 1 . .
H H25 1.2574 0.0015 0.4259 0.092 Uiso calc R 1 . .
C C26 1.1946(2) 0.1004(4) 0.4997(4) 0.0796(15) Uani d . 1 . .
H H26 1.2186 0.1161 0.5604 0.096 Uiso calc R 1 . .
C C27 1.1352(2) 0.1458(4) 0.4911(3) 0.0609(12) Uani d . 1 . .
C C28 0.9453(2) 0.4583(4) -0.0927(4) 0.0861(15) Uani d . 1 . .
H H28A 0.9664 0.4545 -0.1619 0.103 Uiso calc R 1 . .
H H28B 0.9740 0.4894 -0.0403 0.103 Uiso calc R 1 . .
C C29 0.8901(3) 0.5355(4) -0.1026(4) 0.1127(19) Uani d . 1 . .
H H29A 0.8574 0.4974 -0.1404 0.169 Uiso calc R 1 . .
H H29B 0.9018 0.6018 -0.1419 0.169 Uiso calc R 1 . .
H H29C 0.8760 0.5563 -0.0317 0.169 Uiso calc R 1 . .
C C30 0.91860(19) 0.2621(4) -0.1446(3) 0.0635(12) Uani d . 1 . .
H H30A 0.9042 0.3014 -0.2086 0.076 Uiso calc R 1 . .
H H30B 0.8863 0.2103 -0.1227 0.076 Uiso calc R 1 . .
C C31 0.9757(2) 0.1955(4) -0.1738(4) 0.1004(17) Uani d . 1 . .
H H31A 1.0088 0.2461 -0.1914 0.151 Uiso calc R 1 . .
H H31B 0.9669 0.1484 -0.2350 0.151 Uiso calc R 1 . .
H H31C 0.9877 0.1495 -0.1134 0.151 Uiso calc R 1 . .
C C32 0.8484(3) -0.3280(4) 0.3399(4) 0.109(2) Uani d . 1 . .
H H32A 0.8608 -0.4034 0.3605 0.131 Uiso calc R 1 . .
H H32B 0.8748 -0.3041 0.2807 0.131 Uiso calc R 1 . .
C C33 0.7837(3) -0.3307(5) 0.3019(5) 0.177(3) Uani d . 1 . .
H H33A 0.7571 -0.3534 0.3603 0.266 Uiso calc R 1 . .
H H33B 0.7799 -0.3834 0.2434 0.266 Uiso calc R 1 . .
H H33C 0.7718 -0.2572 0.2774 0.266 Uiso calc R 1 . .
C C34 0.8455(3) -0.3014(4) 0.5475(6) 0.125(2) Uani d . 1 . .
H H34A 0.8259 -0.2458 0.5935 0.150 Uiso calc R 1 . .
H H34B 0.8193 -0.3676 0.5438 0.150 Uiso calc R 1 . .
C C35 0.9045(3) -0.3290(5) 0.5864(6) 0.150(3) Uani d . 1 . .
H H35A 0.9210 -0.3904 0.5450 0.225 Uiso calc R 1 . .
H H35B 0.9017 -0.3505 0.6611 0.225 Uiso calc R 1 . .
H H35C 0.9313 -0.2650 0.5797 0.225 Uiso calc R 1 . .
Cl Cl1 1.21296(5) -0.07129(11) 0.22454(12) 0.0958(4) Uani d . 1 . .
N N1 0.95241(13) 0.2637(2) 0.4589(3) 0.0472(8) Uani d . 1 . .
N N2 1.01262(14) 0.2276(2) 0.4631(3) 0.0489(8) Uani d . 1 . .
N N3 0.92790(14) 0.3435(3) -0.0588(3) 0.0665(10) Uani d . 1 . .
N N4 0.85785(18) -0.2527(3) 0.4319(3) 0.0830(12) Uani d . 1 . .
O O1 0.88834(11) 0.0645(2) 0.2056(2) 0.0611(7) Uani d . 1 . .
O O2 0.96649(13) 0.3715(2) 0.6133(2) 0.0667(8) Uani d . 1 . .
O O3 1.11542(13) 0.2139(3) 0.5725(2) 0.0799(9) Uani d . 1 . .
H H3A 1.0809 0.2383 0.5579 0.120 Uiso calc R 1 . .

loop_
_atom_site_aniso_label
_atom_site_aniso_U_11
_atom_site_aniso_U_22
_atom_site_aniso_U_33
_atom_site_aniso_U_12
_atom_site_aniso_U_13
_atom_site_aniso_U_23
C1 0.046(2) 0.046(2) 0.040(3) -0.0038(18) -0.0038(18) 0.000(2)
C2 0.067(3) 0.050(3) 0.049(3) -0.015(2) -0.005(2) -0.009(2)
C3 0.075(3) 0.053(3) 0.055(3) -0.022(2) -0.003(2) 0.013(2)
C4 0.058(3) 0.057(3) 0.040(3) -0.011(2) -0.006(2) 0.003(2)
C5 0.067(3) 0.052(3) 0.030(2) -0.008(2) -0.001(2) 0.004(2)
C6 0.052(2) 0.046(3) 0.046(3) -0.0112(19) -0.004(2) 0.008(2)
C7 0.049(2) 0.049(3) 0.048(3) 0.000(2) 0.002(2) 0.006(2)
C8 0.063(3) 0.042(3) 0.046(3) -0.0063(19) 0.001(2) -0.004(2)
C9 0.087(3) 0.039(2) 0.048(3) -0.004(2) 0.002(2) 0.000(2)
C10 0.120(4) 0.052(3) 0.041(3) -0.009(3) 0.002(3) 0.009(2)
C11 0.094(3) 0.053(3) 0.041(3) -0.003(2) 0.001(2) -0.006(2)
C12 0.054(2) 0.046(2) 0.031(2) -0.0047(19) 0.0000(19) -0.001(2)
C13 0.044(2) 0.043(2) 0.043(2) -0.0087(18) -0.0043(19) -0.007(2)
C14 0.048(2) 0.042(2) 0.051(3) -0.0081(19) 0.001(2) -0.002(2)
C15 0.061(3) 0.065(3) 0.072(3) -0.002(2) 0.004(3) -0.019(3)
C16 0.054(3) 0.083(3) 0.108(5) 0.009(3) 0.004(3) -0.011(4)
C17 0.068(4) 0.080(4) 0.110(5) 0.011(3) 0.027(3) -0.015(3)
C18 0.085(3) 0.059(3) 0.063(3) 0.005(3) 0.008(3) -0.006(2)
C19 0.051(3) 0.048(3) 0.048(3) -0.003(2) 0.006(2) 0.003(2)
C20 0.069(3) 0.045(3) 0.040(3) -0.009(2) 0.005(2) 0.007(2)
C21 0.046(3) 0.069(3) 0.053(3) -0.008(2) -0.007(2) 0.012(2)
C22 0.043(2) 0.059(3) 0.055(3) -0.004(2) -0.002(2) 0.009(2)
C23 0.048(3) 0.075(3) 0.050(3) -0.001(2) -0.003(2) 0.021(2)
C24 0.054(3) 0.083(3) 0.055(3) 0.011(2) 0.006(3) 0.017(2)
C25 0.052(3) 0.093(4) 0.086(4) 0.008(3) -0.012(3) 0.020(3)
C26 0.052(3) 0.110(4) 0.077(4) -0.006(3) -0.023(3) 0.003(3)
C27 0.055(3) 0.073(3) 0.055(3) -0.005(2) -0.006(3) 0.009(3)
C28 0.121(4) 0.087(4) 0.050(3) -0.045(3) -0.001(3) 0.018(3)
C29 0.185(6) 0.057(3) 0.096(4) -0.014(4) -0.037(4) 0.013(3)
C30 0.081(3) 0.075(3) 0.034(2) 0.003(3) 0.000(2) 0.011(2)
C31 0.091(4) 0.115(4) 0.096(4) 0.013(3) 0.020(3) 0.013(3)
C32 0.186(7) 0.061(3) 0.081(4) -0.019(4) 0.003(4) 0.003(3)
C33 0.195(8) 0.181(6) 0.155(7) -0.090(6) -0.022(6) -0.032(6)
C34 0.137(5) 0.049(3) 0.190(7) -0.019(3) -0.056(5) 0.022(4)
C35 0.153(6) 0.115(5) 0.184(8) -0.001(4) 0.000(5) 0.034(5)
Cl1 0.0795(8) 0.1268(10) 0.0810(9) 0.0372(7) 0.0101(8) 0.0157(9)
N1 0.0449(19) 0.053(2) 0.044(2) -0.0050(16) 0.0026(17) -0.0028(17)
N2 0.046(2) 0.058(2) 0.043(2) -0.0033(16) -0.0016(17) 0.0066(18)
N3 0.088(3) 0.063(2) 0.048(2) -0.0181(19) -0.001(2) 0.013(2)
N4 0.155(4) 0.044(2) 0.050(3) -0.014(2) 0.013(2) 0.006(2)
O1 0.101(2) 0.0459(16) 0.0368(17) -0.0196(15) -0.0012(16) 0.0044(14)
O2 0.084(2) 0.0645(19) 0.0511(19) -0.0140(15) -0.0083(16) -0.0106(16)
O3 0.078(2) 0.092(2) 0.069(2) -0.0026(18) -0.0253(19) 0.000(2)

loop_
_atom_type_symbol
_atom_type_description
_atom_type_scat_dispersion_real
_atom_type_scat_dispersion_imag
_atom_type_scat_source
C C 0.0033 0.0016 'International Tables Vol C Tables 4.2.6.8 and 6.1.1.4'
H H 0.0000 0.0000 'International Tables Vol C Tables 4.2.6.8 and 6.1.1.4'
N N 0.0061 0.0033 'International Tables Vol C Tables 4.2.6.8 and 6.1.1.4'
O O 0.0106 0.0060 'International Tables Vol C Tables 4.2.6.8 and 6.1.1.4'
Cl Cl 0.1484 0.1585 'International Tables Vol C Tables 4.2.6.8 and 6.1.1.4'

loop_
_geom_angle_atom_site_label_1
_geom_angle_atom_site_label_2
_geom_angle_atom_site_label_3
_geom_angle_site_symmetry_1
_geom_angle_site_symmetry_3
_geom_angle
_geom_angle_publ_flag
C6 C1 C2 . . 115.7(3) ?
C6 C1 C13 . . 122.0(3) ?
C2 C1 C13 . . 122.2(3) ?
C3 C2 C1 . . 122.5(4) ?
C3 C2 H2 . . 118.8 ?
C1 C2 H2 . . 118.8 ?
C2 C3 C4 . . 120.8(3) ?
C2 C3 H3 . . 119.6 ?
C4 C3 H3 . . 119.6 ?
N3 C4 C5 . . 121.2(4) ?
N3 C4 C3 . . 122.0(4) ?
C5 C4 C3 . . 116.8(4) ?
C6 C5 C4 . . 121.1(4) ?
C6 C5 H5 . . 119.5 ?
C4 C5 H5 . . 119.5 ?
C5 C6 C1 . . 123.1(3) ?
C5 C6 O1 . . 114.5(3) ?
C1 C6 O1 . . 122.3(3) ?
C12 C7 O1 . . 122.4(3) ?
C12 C7 C8 . . 124.0(4) ?
O1 C7 C8 . . 113.7(3) ?
C9 C8 C7 . . 119.6(4) ?
C9 C8 H8 . . 120.2 ?
C7 C8 H8 . . 120.2 ?
N4 C9 C8 . . 121.6(4) ?
N4 C9 C10 . . 120.9(4) ?
C8 C9 C10 . . 117.5(3) ?
C11 C10 C9 . . 121.1(4) ?
C11 C10 H10 . . 119.5 ?
C9 C10 H10 . . 119.5 ?
C10 C11 C12 . . 121.7(4) ?
C10 C11 H11 . . 119.1 ?
C12 C11 H11 . . 119.1 ?
C7 C12 C11 . . 116.0(3) ?
C7 C12 C13 . . 122.8(3) ?
C11 C12 C13 . . 121.1(3) ?
N1 C13 C12 . . 111.8(3) ?
N1 C13 C1 . . 112.2(3) ?
C12 C13 C1 . . 110.6(3) ?
N1 C13 C14 . . 98.3(3) ?
C12 C13 C14 . . 110.4(3) ?
C1 C13 C14 . . 113.0(3) ?
C19 C14 C15 . . 120.7(4) ?
C19 C14 C13 . . 112.3(3) ?
C15 C14 C13 . . 127.0(4) ?
C14 C15 C16 . . 118.0(4) ?
C14 C15 H15 . . 121.0 ?
C16 C15 H15 . . 121.0 ?
C17 C16 C15 . . 121.0(4) ?
C17 C16 H16 . . 119.5 ?
C15 C16 H16 . . 119.5 ?
C18 C17 C16 . . 121.0(4) ?
C18 C17 H17 . . 119.5 ?
C16 C17 H17 . . 119.5 ?
C17 C18 C19 . . 117.8(4) ?
C17 C18 H18 . . 121.1 ?
C19 C18 H18 . . 121.1 ?
C14 C19 C18 . . 121.5(4) ?
C14 C19 C20 . . 108.6(4) ?
C18 C19 C20 . . 129.9(4) ?
O2 C20 N1 . . 123.7(4) ?
O2 C20 C19 . . 129.6(4) ?
N1 C20 C19 . . 106.7(4) ?
N2 C21 C22 . . 119.0(4) ?
N2 C21 H21 . . 120.5 ?
C22 C21 H21 . . 120.5 ?
C27 C22 C23 . . 117.4(4) ?
C27 C22 C21 . . 123.3(4) ?
C23 C22 C21 . . 119.3(4) ?
C24 C23 C22 . . 120.8(4) ?
C24 C23 H23 . . 119.6 ?
C22 C23 H23 . . 119.6 ?
C23 C24 C25 . . 121.3(4) ?
C23 C24 Cl1 . . 119.7(4) ?
C25 C24 Cl1 . . 119.0(4) ?
C26 C25 C24 . . 119.0(4) ?
C26 C25 H25 . . 120.5 ?
C24 C25 H25 . . 120.5 ?
C25 C26 C27 . . 120.7(4) ?
C25 C26 H26 . . 119.7 ?
C27 C26 H26 . . 119.7 ?
O3 C27 C26 . . 117.5(4) ?
O3 C27 C22 . . 121.7(4) ?
C26 C27 C22 . . 120.8(4) ?
N3 C28 C29 . . 112.5(4) ?
N3 C28 H28A . . 109.1 ?
C29 C28 H28A . . 109.1 ?
N3 C28 H28B . . 109.1 ?
C29 C28 H28B . . 109.1 ?
H28A C28 H28B . . 107.8 ?
C28 C29 H29A . . 109.5 ?
C28 C29 H29B . . 109.5 ?
H29A C29 H29B . . 109.5 ?
C28 C29 H29C . . 109.5 ?
H29A C29 H29C . . 109.5 ?
H29B C29 H29C . . 109.5 ?
N3 C30 C31 . . 114.3(4) ?
N3 C30 H30A . . 108.7 ?
C31 C30 H30A . . 108.7 ?
N3 C30 H30B . . 108.7 ?
C31 C30 H30B . . 108.7 ?
H30A C30 H30B . . 107.6 ?
C30 C31 H31A . . 109.5 ?
C30 C31 H31B . . 109.5 ?
H31A C31 H31B . . 109.5 ?
C30 C31 H31C . . 109.5 ?
H31A C31 H31C . . 109.5 ?
H31B C31 H31C . . 109.5 ?
N4 C32 C33 . . 113.1(5) ?
N4 C32 H32A . . 109.0 ?
C33 C32 H32A . . 109.0 ?
N4 C32 H32B . . 109.0 ?
C33 C32 H32B . . 109.0 ?
H32A C32 H32B . . 107.8 ?
C32 C33 H33A . . 109.5 ?
C32 C33 H33B . . 109.5 ?
H33A C33 H33B . . 109.5 ?
C32 C33 H33C . . 109.5 ?
H33A C33 H33C . . 109.5 ?
H33B C33 H33C . . 109.5 ?
C35 C34 N4 . . 104.2(5) ?
C35 C34 H34A . . 110.9 ?
N4 C34 H34A . . 110.9 ?
C35 C34 H34B . . 110.9 ?
N4 C34 H34B . . 110.9 ?
H34A C34 H34B . . 108.9 ?
C34 C35 H35A . . 109.5 ?
C34 C35 H35B . . 109.5 ?
H35A C35 H35B . . 109.5 ?
C34 C35 H35C . . 109.5 ?
H35A C35 H35C . . 109.5 ?
H35B C35 H35C . . 109.5 ?
N2 N1 C20 . . 117.1(3) ?
N2 N1 C13 . . 127.6(3) ?
C20 N1 C13 . . 113.9(3) ?
C21 N2 N1 . . 121.1(3) ?
C4 N3 C30 . . 121.8(3) ?
C4 N3 C28 . . 121.7(4) ?
C30 N3 C28 . . 116.5(3) ?
C9 N4 C32 . . 122.9(4) ?
C9 N4 C34 . . 119.4(4) ?
C32 N4 C34 . . 117.3(3) ?
C6 O1 C7 . . 119.0(3) ?
C27 O3 H3A . . 109.5 ?

loop_
_geom_bond_atom_site_label_1
_geom_bond_atom_site_label_2
_geom_bond_site_symmetry_2
_geom_bond_distance
_geom_bond_publ_flag
C1 C6 . 1.384(4) ?
C1 C2 . 1.405(4) ?
C1 C13 . 1.512(5) ?
C2 C3 . 1.377(5) ?
C2 H2 . 0.9300 ?
C3 C4 . 1.416(5) ?
C3 H3 . 0.9300 ?
C4 N3 . 1.372(5) ?
C4 C5 . 1.393(5) ?
C5 C6 . 1.382(5) ?
C5 H5 . 0.9300 ?
C6 O1 . 1.384(4) ?
C7 C12 . 1.370(5) ?
C7 O1 . 1.385(4) ?
C7 C8 . 1.396(5) ?
C8 C9 . 1.387(5) ?
C8 H8 . 0.9300 ?
C9 N4 . 1.379(4) ?
C9 C10 . 1.405(5) ?
C10 C11 . 1.390(5) ?
C10 H10 . 0.9300 ?
C11 C12 . 1.394(5) ?
C11 H11 . 0.9300 ?
C12 C13 . 1.503(4) ?
C13 N1 . 1.499(4) ?
C13 C14 . 1.539(5) ?
C14 C19 . 1.372(5) ?
C14 C15 . 1.383(4) ?
C15 C16 . 1.391(5) ?
C15 H15 . 0.9300 ?
C16 C17 . 1.383(6) ?
C16 H16 . 0.9300 ?
C17 C18 . 1.373(5) ?
C17 H17 . 0.9300 ?
C18 C19 . 1.396(5) ?
C18 H18 . 0.9300 ?
C19 C20 . 1.461(5) ?
C20 O2 . 1.239(4) ?
C20 N1 . 1.390(4) ?
C21 N2 . 1.279(4) ?
C21 C22 . 1.451(5) ?
C21 H21 . 0.9300 ?
C22 C27 . 1.400(5) ?
C22 C23 . 1.411(5) ?
C23 C24 . 1.374(5) ?
C23 H23 . 0.9300 ?
C24 C25 . 1.386(5) ?
C24 Cl1 . 1.751(4) ?
C25 C26 . 1.375(5) ?
C25 H25 . 0.9300 ?
C26 C27 . 1.398(5) ?
C26 H26 . 0.9300 ?
C27 O3 . 1.359(4) ?
C28 N3 . 1.477(5) ?
C28 C29 . 1.511(5) ?
C28 H28A . 0.9700 ?
C28 H28B . 0.9700 ?
C29 H29A . 0.9600 ?
C29 H29B . 0.9600 ?
C29 H29C . 0.9600 ?
C30 N3 . 1.448(5) ?
C30 C31 . 1.510(5) ?
C30 H30A . 0.9700 ?
C30 H30B . 0.9700 ?
C31 H31A . 0.9600 ?
C31 H31B . 0.9600 ?
C31 H31C . 0.9600 ?
C32 N4 . 1.461(5) ?
C32 C33 . 1.477(6) ?
C32 H32A . 0.9700 ?
C32 H32B . 0.9700 ?
C33 H33A . 0.9600 ?
C33 H33B . 0.9600 ?
C33 H33C . 0.9600 ?
C34 C35 . 1.402(6) ?
C34 N4 . 1.565(7) ?
C34 H34A . 0.9700 ?
C34 H34B . 0.9700 ?
C35 H35A . 0.9600 ?
C35 H35B . 0.9600 ?
C35 H35C . 0.9600 ?
N1 N2 . 1.371(4) ?
O3 H3A . 0.8200 ?

loop_
_geom_torsion_atom_site_label_1
_geom_torsion_atom_site_label_2
_geom_torsion_atom_site_label_3
_geom_torsion_atom_site_label_4
_geom_torsion_site_symmetry_1
_geom_torsion_site_symmetry_2
_geom_torsion_site_symmetry_3
_geom_torsion_site_symmetry_4
_geom_torsion
_geom_torsion_publ_flag
C6 C1 C2 C3 . . . . 0.4(6) ?
C13 C1 C2 C3 . . . . -177.6(4) ?
C1 C2 C3 C4 . . . . -0.3(6) ?
C2 C3 C4 N3 . . . . 179.4(4) ?
C2 C3 C4 C5 . . . . -0.2(6) ?
N3 C4 C5 C6 . . . . -179.1(3) ?
C3 C4 C5 C6 . . . . 0.5(5) ?
C4 C5 C6 C1 . . . . -0.4(6) ?
C4 C5 C6 O1 . . . . 179.5(3) ?
C2 C1 C6 C5 . . . . 0.0(5) ?
C13 C1 C6 C5 . . . . 178.0(3) ?
C2 C1 C6 O1 . . . . -179.9(3) ?
C13 C1 C6 O1 . . . . -1.9(5) ?
C12 C7 C8 C9 . . . . -0.5(6) ?
O1 C7 C8 C9 . . . . 179.6(3) ?
C7 C8 C9 N4 . . . . 178.3(4) ?
C7 C8 C9 C10 . . . . -1.0(5) ?
N4 C9 C10 C11 . . . . -177.8(4) ?
C8 C9 C10 C11 . . . . 1.5(6) ?
C9 C10 C11 C12 . . . . -0.5(6) ?
O1 C7 C12 C11 . . . . -178.6(3) ?
C8 C7 C12 C11 . . . . 1.5(5) ?
O1 C7 C12 C13 . . . . 4.9(5) ?
C8 C7 C12 C13 . . . . -175.1(3) ?
C10 C11 C12 C7 . . . . -0.9(6) ?
C10 C11 C12 C13 . . . . 175.6(3) ?
C7 C12 C13 N1 . . . . -136.2(3) ?
C11 C12 C13 N1 . . . . 47.5(5) ?
C7 C12 C13 C1 . . . . -10.4(5) ?
C11 C12 C13 C1 . . . . 173.3(3) ?
C7 C12 C13 C14 . . . . 115.4(4) ?
C11 C12 C13 C14 . . . . -60.9(4) ?
C6 C1 C13 N1 . . . . 134.4(3) ?
C2 C1 C13 N1 . . . . -47.7(4) ?
C6 C1 C13 C12 . . . . 8.9(4) ?
C2 C1 C13 C12 . . . . -173.2(3) ?
C6 C1 C13 C14 . . . . -115.5(4) ?
C2 C1 C13 C14 . . . . 62.4(4) ?
N1 C13 C14 C19 . . . . -4.0(4) ?
C12 C13 C14 C19 . . . . 113.0(3) ?
C1 C13 C14 C19 . . . . -122.6(3) ?
N1 C13 C14 C15 . . . . 177.8(4) ?
C12 C13 C14 C15 . . . . -65.2(5) ?
C1 C13 C14 C15 . . . . 59.3(5) ?
C19 C14 C15 C16 . . . . -2.3(6) ?
C13 C14 C15 C16 . . . . 175.8(3) ?
C14 C15 C16 C17 . . . . 0.7(6) ?
C15 C16 C17 C18 . . . . 0.1(7) ?
C16 C17 C18 C19 . . . . 0.6(7) ?
C15 C14 C19 C18 . . . . 3.1(6) ?
C13 C14 C19 C18 . . . . -175.2(3) ?
C15 C14 C19 C20 . . . . -178.3(3) ?
C13 C14 C19 C20 . . . . 3.4(4) ?
C17 C18 C19 C14 . . . . -2.2(6) ?
C17 C18 C19 C20 . . . . 179.6(4) ?
C14 C19 C20 O2 . . . . -179.1(4) ?
C18 C19 C20 O2 . . . . -0.7(7) ?
C14 C19 C20 N1 . . . . -1.1(4) ?
C18 C19 C20 N1 . . . . 177.4(4) ?
N2 C21 C22 C27 . . . . 4.5(5) ?
N2 C21 C22 C23 . . . . -177.2(3) ?
C27 C22 C23 C24 . . . . 0.1(6) ?
C21 C22 C23 C24 . . . . -178.3(3) ?
C22 C23 C24 C25 . . . . 2.2(6) ?
C22 C23 C24 Cl1 . . . . -178.6(3) ?
C23 C24 C25 C26 . . . . -2.7(7) ?
Cl1 C24 C25 C26 . . . . 178.1(3) ?
C24 C25 C26 C27 . . . . 1.0(7) ?
C25 C26 C27 O3 . . . . -178.7(4) ?
C25 C26 C27 C22 . . . . 1.2(6) ?
C23 C22 C27 O3 . . . . 178.2(3) ?
C21 C22 C27 O3 . . . . -3.5(6) ?
C23 C22 C27 C26 . . . . -1.7(6) ?
C21 C22 C27 C26 . . . . 176.6(4) ?
O2 C20 N1 N2 . . . . 8.8(5) ?
C19 C20 N1 N2 . . . . -169.4(3) ?
O2 C20 N1 C13 . . . . 176.5(3) ?
C19 C20 N1 C13 . . . . -1.7(4) ?
C12 C13 N1 N2 . . . . 53.6(4) ?
C1 C13 N1 N2 . . . . -71.3(4) ?
C14 C13 N1 N2 . . . . 169.6(3) ?
C12 C13 N1 C20 . . . . -112.6(3) ?
C1 C13 N1 C20 . . . . 122.5(3) ?
C14 C13 N1 C20 . . . . 3.4(3) ?
C22 C21 N2 N1 . . . . -177.3(3) ?
C20 N1 N2 C21 . . . . 177.5(3) ?
C13 N1 N2 C21 . . . . 11.7(5) ?
C5 C4 N3 C30 . . . . 0.6(6) ?
C3 C4 N3 C30 . . . . -179.0(4) ?
C5 C4 N3 C28 . . . . -177.3(4) ?
C3 C4 N3 C28 . . . . 3.1(6) ?
C31 C30 N3 C4 . . . . -86.1(4) ?
C31 C30 N3 C28 . . . . 91.8(4) ?
C29 C28 N3 C4 . . . . -87.4(5) ?
C29 C28 N3 C30 . . . . 94.6(5) ?
C8 C9 N4 C32 . . . . 1.8(7) ?
C10 C9 N4 C32 . . . . -178.9(4) ?
C8 C9 N4 C34 . . . . -171.5(4) ?
C10 C9 N4 C34 . . . . 7.8(6) ?
C33 C32 N4 C9 . . . . -87.6(6) ?
C33 C32 N4 C34 . . . . 85.8(6) ?
C35 C34 N4 C9 . . . . -87.2(6) ?
C35 C34 N4 C32 . . . . 99.2(5) ?
C5 C6 O1 C7 . . . . 175.3(3) ?
C1 C6 O1 C7 . . . . -4.9(5) ?
C12 C7 O1 C6 . . . . 3.4(5) ?
C8 C7 O1 C6 . . . . -176.7(3) ?

loop_
_cod_related_entry_id
_cod_related_entry_database
_cod_related_entry_code
1 ChemSpider 24745175
